data_7100845
loop_
_publ_author_name
'Angeles Monge'
'Natalia Snejko'
'Enrique Gutierrez-Puebla'
'Manuela Medina'
'Concepcion Cascales'
'Marta Iglesias'
'Berta Gomez-Lor'

_publ_section_title
;
One Teflon&#x00AE;-like Channelled Nanoporous Polymer with a Chiral and
New Uninodal 4-connected Net. Sorption and catalityc properties.
;
_journal_name_full 'Chemical Communications'
_journal_paper_doi 10.1039/b415960h
_journal_year 2005
_chemical_formula_moiety 'C17.17 H8 F6 O4 Zn'
_chemical_formula_sum 'C17.17 H8 F6 O4 Zn'
_chemical_formula_weight 457.61
_space_group_IT_number 144
_symmetry_cell_setting trigonal
_symmetry_space_group_name_Hall 'P 31'
_symmetry_space_group_name_H-M 'P 31'
_cell_angle_alpha 90.00
_cell_angle_beta 90.00
_cell_angle_gamma 120.00
_cell_formula_units_Z 6
_cell_length_a 21.224(10)
_cell_length_b 21.224(10)
_cell_length_c 7.710(5)
_cell_measurement_temperature 296(2)
_cell_volume 3008(3)
_diffrn_ambient_temperature 296(2)
_exptl_crystal_density_diffrn 1.516
_cod_depositor_comments
;
The following automatic conversions were performed:
'_symmetry_cell_setting' value 'Trigonal' changed to 'trigonal' according
to '/home/saulius/struct/CIF-dictionaries/cif_core.dic' dictionary named
'cif_core.dic' version 2.4.1 from 2010-06-29.

Automatic conversion script
Id: cif_fix_enum 1527 2010-12-29 10:47:43Z saulius 
;
_cod_database_code 7100845

loop_
_symmetry_equiv_pos_as_xyz
'x, y, z'
'-y, x-y, z+1/3'
'-x+y, -x, z+2/3'

loop_
_atom_site_label
_atom_site_type_symbol
_atom_site_fract_x
_atom_site_fract_y
_atom_site_fract_z
_atom_site_U_iso_or_equiv
_atom_site_adp_type
_atom_site_occupancy
_atom_site_symmetry_multiplicity
_atom_site_calc_flag
_atom_site_refinement_flags
_atom_site_disorder_assembly
_atom_site_disorder_group
O5 O 0.0917(4) 0.1315(4) 1.2984(10) 0.0318(19) Uani 1 1 d . A 1
O4 O 0.5757(4) 0.2025(4) 0.2971(10) 0.0303(19) Uani 1 1 d . B 1
Zn1 Zn 0.63313(6) 0.36689(6) 0.14908(14) 0.0155(3) Uani 1 1 d . . 1
Zn2 Zn 0.03347(6) -0.03350(6) 1.14879(14) 0.0155(3) Uani 1 1 d . . 1
C1 C 0.5527(6) 0.2095(7) 0.1543(16) 0.027(3) Uani 1 1 d . B 1
C23 C -0.1245(6) -0.1152(6) 1.1435(16) 0.026(3) Uani 1 1 d . C 1
C8 C 0.5524(6) 0.3430(6) 0.4786(16) 0.026(3) Uani 1 1 d . A 1
O8 O -0.0658(4) -0.0935(4) 1.2274(9) 0.0262(17) Uani 1 1 d . C 1
C22 C 0.1146(6) 0.1250(6) 1.1527(16) 0.024(3) Uani 1 1 d . A 1
O2 O 0.5749(5) 0.3724(4) 0.3349(11) 0.034(2) Uani 1 1 d . A 1
O3 O 0.5728(4) 0.3055(4) 0.5609(10) 0.0279(18) Uani 1 1 d . A 1
O7 O 0.0928(4) 0.0653(4) 1.0713(10) 0.0260(17) Uani 1 1 d . A 1
O1 O 0.5736(4) 0.2680(4) 0.0712(10) 0.0276(18) Uani 1 1 d . B 1
O6 O -0.1315(4) -0.0915(4) 1.0013(10) 0.0289(18) Uani 1 1 d . . 1
C9 C 0.4959(5) 0.3565(5) 0.5660(14) 0.021(2) Uani 1 1 d . A 1
C24 C -0.1933(5) -0.1704(5) 1.2329(14) 0.020(2) Uani 1 1 d . C 1
C2 C 0.4965(5) 0.1401(5) 0.0625(13) 0.017(2) Uani 1 1 d . B 1
C19 C 0.1707(5) 0.1937(5) 1.0634(14) 0.022(2) Uani 1 1 d . A 1
C14 C 0.4193(6) 0.3429(6) 0.8120(16) 0.029(3) Uani 1 1 d . A 1
H14 H 0.4037 0.3264 0.9242 0.035 Uiso 1 1 calc R A 1
C3 C 0.4712(6) 0.1406(6) -0.1007(15) 0.028(3) Uani 1 1 d . B 1
H3 H 0.4893 0.1845 -0.1598 0.033 Uiso 1 1 calc R B 1
C18 C 0.1950(6) 0.1934(6) 0.8954(15) 0.026(3) Uani 1 1 d . A 1
H18 H 0.1760 0.1499 0.8340 0.032 Uiso 1 1 calc R A 1
F4 F 0.3354(5) 0.4832(4) 1.0122(15) 0.086(4) Uani 1 1 d . A 1
C25 C -0.2591(6) -0.1983(6) 1.1469(15) 0.031(3) Uani 1 1 d . C 1
H25 H -0.2599 -0.1816 1.0358 0.037 Uiso 1 1 calc R C 1
C29 C -0.1926(6) -0.1948(6) 1.4013(14) 0.025(2) Uani 1 1 d . C 1
H29 H -0.1490 -0.1760 1.4622 0.030 Uiso 1 1 calc R C 1
C7 C 0.4693(6) 0.0756(6) 0.1518(16) 0.030(3) Uani 1 1 d . B 1
H7 H 0.4856 0.0753 0.2634 0.036 Uiso 1 1 calc R B 1
F1 F 0.2615(4) 0.3665(5) 0.5571(12) 0.058(2) Uani 1 1 d . A 1
C20 C 0.1995(6) 0.2597(6) 1.1515(16) 0.030(3) Uani 1 1 d . A 1
H20 H 0.1839 0.2606 1.2637 0.036 Uiso 1 1 calc R A 1
C13 C 0.4721(6) 0.3310(5) 0.7316(16) 0.028(3) Uani 1 1 d . A 1
H13 H 0.4910 0.3059 0.7903 0.034 Uiso 1 1 calc R A 1
F3 F 0.3313(5) 0.4808(4) 0.6198(14) 0.080(3) Uani 1 1 d . A 1
C27 C -0.3234(6) -0.2765(6) 1.3868(15) 0.025(3) Uani 1 1 d . C 1
C17 C 0.2473(6) 0.2576(6) 0.8196(17) 0.031(3) Uani 1 1 d . A 1
H17 H 0.2636 0.2570 0.7080 0.037 Uiso 1 1 calc R A 1
C4 C 0.4188(6) 0.0767(6) -0.1801(15) 0.029(3) Uani 1 1 d . B 1
H4 H 0.4028 0.0780 -0.2916 0.035 Uiso 1 1 calc R B 1
F10 F -0.3666(5) -0.2614(4) 1.7408(13) 0.059(2) Uani 1 1 d . D 1
C16 C 0.2757(6) 0.3232(6) 0.9099(17) 0.032(3) Uani 1 1 d . A 1
C6 C 0.4170(6) 0.0106(6) 0.0754(17) 0.035(3) Uani 1 1 d . B 1
H6 H 0.3999 -0.0329 0.1357 0.042 Uiso 1 1 calc R B 1
F5 F 0.4057(4) 0.4391(4) 1.0749(13) 0.062(2) Uani 1 1 d . A 1
C30 C -0.3929(6) -0.3334(6) 1.4838(17) 0.036(3) Uani 1 1 d . . 1
C28 C -0.2580(7) -0.2478(6) 1.4779(16) 0.033(3) Uani 1 1 d . C 1
H28 H -0.2576 -0.2638 1.5900 0.040 Uiso 1 1 calc R C 1
C15 C 0.3329(7) 0.3942(6) 0.8137(18) 0.040(3) Uani 1 1 d . A 1
F9 F -0.4829(4) -0.3358(4) 1.2851(14) 0.076(3) Uani 1 1 d . E 1
F11 F -0.4804(4) -0.3308(5) 1.6781(14) 0.077(3) Uani 1 1 d . D 1
C10 C 0.4682(6) 0.3942(6) 0.4802(16) 0.031(3) Uani 1 1 d . A 1
H10 H 0.4850 0.4119 0.3693 0.038 Uiso 1 1 calc R A 1
F8 F -0.4386(4) -0.4052(4) 1.2238(13) 0.061(2) Uani 1 1 d . E 1
C11 C 0.4169(6) 0.4060(6) 0.5538(17) 0.034(3) Uani 1 1 d . A 1
H11 H 0.3991 0.4316 0.4929 0.041 Uiso 1 1 calc R A 1
F6 F 0.4322(4) 0.5136(4) 0.8623(14) 0.080(3) Uani 1 1 d . A 1
C26 C -0.3243(6) -0.2506(6) 1.2214(16) 0.032(3) Uani 1 1 d . C 1
H26 H -0.3679 -0.2680 1.1614 0.038 Uiso 1 1 calc R C 1
C31 C -0.4575(7) -0.3764(8) 1.352(2) 0.057(5) Uani 1 1 d . E 1
F7 F -0.5136(4) -0.4322(4) 1.4363(14) 0.077(3) Uani 1 1 d . E 1
C21 C 0.2504(6) 0.3231(6) 1.0748(16) 0.033(3) Uani 1 1 d . A 1
H21 H 0.2681 0.3667 1.1347 0.039 Uiso 1 1 calc R A 1
F2 F 0.2339(4) 0.4142(4) 0.7677(15) 0.082(4) Uani 1 1 d . A 1
C32 C -0.4143(9) -0.2907(8) 1.610(2) 0.057(5) Uani 1 1 d . D 1
C12 C 0.3906(6) 0.3801(5) 0.7200(17) 0.029(3) Uani 1 1 d . A 1
C5 C 0.3900(6) 0.0100(6) -0.0903(16) 0.028(3) Uani 1 1 d . B 1
C33 C 0.2889(8) 0.4126(8) 0.684(2) 0.055(5) Uani 1 1 d . A 1
F12 F -0.4145(4) -0.2338(4) 1.5303(14) 0.076(3) Uani 1 1 d . D 1
C34 C 0.3772(8) 0.4576(7) 0.946(2) 0.054(4) Uani 1 1 d . A 1
C100 C 0.3268 0.6480 0.6206 0.094 Uiso 0.25 1 d P F 1
C101 C 0.3496 0.7055 0.4859 0.140 Uiso 0.25 1 d P . 1

loop_
_atom_site_aniso_label
_atom_site_aniso_U_11
_atom_site_aniso_U_22
_atom_site_aniso_U_33
_atom_site_aniso_U_23
_atom_site_aniso_U_13
_atom_site_aniso_U_12
O5 0.034(5) 0.026(4) 0.033(5) 0.015(4) 0.016(4) 0.012(4)
O4 0.034(5) 0.026(4) 0.032(5) -0.016(4) -0.018(4) 0.016(4)
Zn1 0.0112(6) 0.0111(6) 0.0190(6) 0.0018(5) 0.0014(5) 0.0016(5)
Zn2 0.0109(6) 0.0120(6) 0.0193(6) -0.0015(5) -0.0012(5) 0.0026(5)
C1 0.025(6) 0.029(7) 0.039(8) -0.017(6) -0.008(5) 0.022(6)
C23 0.021(6) 0.023(6) 0.041(8) 0.005(5) 0.013(6) 0.015(5)
C8 0.018(6) 0.021(6) 0.041(8) -0.015(5) -0.005(5) 0.011(5)
O8 0.020(4) 0.021(4) 0.029(5) 0.008(3) 0.011(3) 0.004(3)
C22 0.013(5) 0.013(6) 0.045(8) 0.021(5) 0.004(5) 0.006(5)
O2 0.043(5) 0.032(5) 0.035(5) -0.002(4) 0.013(4) 0.025(4)
O3 0.023(4) 0.035(5) 0.036(5) -0.002(4) 0.003(3) 0.022(4)
O7 0.012(4) 0.016(4) 0.040(5) 0.003(3) 0.008(3) -0.001(3)
O1 0.015(4) 0.013(4) 0.043(5) -0.003(3) -0.007(3) -0.002(3)
O6 0.029(4) 0.026(4) 0.029(5) 0.010(3) 0.015(4) 0.011(4)
C9 0.011(5) 0.017(5) 0.033(6) 0.002(5) 0.011(4) 0.005(4)
C24 0.008(5) 0.006(5) 0.038(7) 0.010(4) 0.006(4) -0.002(4)
C2 0.006(5) 0.005(5) 0.033(6) -0.001(4) -0.006(4) -0.001(4)
C19 0.016(5) 0.016(5) 0.035(7) 0.000(5) 0.006(5) 0.008(5)
C14 0.015(6) 0.021(6) 0.048(8) 0.007(5) 0.015(5) 0.007(5)
C3 0.027(6) 0.021(6) 0.038(7) 0.002(5) -0.007(5) 0.015(5)
C18 0.021(6) 0.024(6) 0.046(7) 0.005(5) 0.010(5) 0.020(5)
F4 0.070(6) 0.015(4) 0.168(10) 0.000(5) 0.073(6) 0.017(4)
C25 0.033(7) 0.017(6) 0.038(7) 0.020(5) 0.014(5) 0.009(5)
C29 0.017(5) 0.023(6) 0.039(7) 0.002(5) 0.003(5) 0.015(5)
C7 0.014(6) 0.027(6) 0.045(8) -0.014(5) -0.016(5) 0.006(5)
F1 0.035(5) 0.051(6) 0.094(7) 0.027(5) 0.010(4) 0.026(4)
C20 0.023(6) 0.025(6) 0.042(8) 0.006(5) 0.013(5) 0.012(5)
C13 0.025(6) 0.008(5) 0.054(8) 0.006(5) 0.010(5) 0.010(5)
F3 0.058(6) 0.039(5) 0.166(10) 0.063(6) 0.065(6) 0.041(5)
C27 0.021(6) 0.022(6) 0.040(7) 0.015(5) 0.006(5) 0.017(5)
C17 0.024(6) 0.020(6) 0.053(8) 0.008(5) 0.016(5) 0.015(5)
C4 0.019(6) 0.034(7) 0.034(7) -0.007(5) -0.019(5) 0.013(5)
F10 0.057(6) 0.039(5) 0.090(7) 0.013(5) 0.032(5) 0.030(5)
C16 0.017(6) 0.024(6) 0.057(8) 0.024(6) 0.023(5) 0.010(5)
C6 0.021(6) 0.014(6) 0.061(9) 0.004(5) -0.015(6) 0.002(5)
F5 0.036(5) 0.039(5) 0.098(7) -0.027(5) 0.016(5) 0.008(4)
C30 0.021(6) 0.024(6) 0.067(9) 0.023(6) 0.013(6) 0.013(5)
C28 0.044(8) 0.033(7) 0.032(7) 0.023(5) 0.014(6) 0.027(6)
C15 0.030(7) 0.020(6) 0.070(9) 0.014(6) 0.039(6) 0.013(6)
F9 0.017(4) 0.050(5) 0.158(9) 0.051(6) -0.008(5) 0.015(4)
F11 0.044(5) 0.053(6) 0.153(9) 0.058(6) 0.064(6) 0.039(5)
C10 0.015(6) 0.027(7) 0.056(8) 0.010(5) 0.019(5) 0.013(5)
F8 0.035(5) 0.041(5) 0.092(7) 0.020(5) -0.027(5) 0.008(4)
C11 0.026(6) 0.018(6) 0.063(9) 0.023(6) 0.026(6) 0.016(5)
F6 0.047(5) 0.012(4) 0.159(9) 0.007(5) 0.069(6) -0.002(4)
C26 0.020(6) 0.033(7) 0.047(8) 0.018(6) 0.006(5) 0.016(5)
C31 0.029(8) 0.039(8) 0.096(13) 0.057(9) 0.005(8) 0.013(7)
F7 0.015(4) 0.041(5) 0.162(9) 0.065(6) 0.005(5) 0.003(4)
C21 0.025(6) 0.007(5) 0.057(8) 0.000(5) 0.029(6) 0.002(5)
F2 0.048(5) 0.060(6) 0.168(10) 0.069(6) 0.069(6) 0.050(5)
C32 0.054(10) 0.029(8) 0.105(14) 0.046(9) 0.050(10) 0.033(8)
C12 0.021(6) 0.005(5) 0.065(9) 0.011(5) 0.016(6) 0.008(5)
C5 0.024(6) 0.013(5) 0.054(8) -0.011(5) -0.025(5) 0.015(5)
C33 0.039(8) 0.036(8) 0.112(14) 0.048(9) 0.049(9) 0.035(7)
F12 0.053(5) 0.047(5) 0.159(9) 0.064(5) 0.063(5) 0.048(5)
C34 0.037(8) 0.026(7) 0.093(13) 0.008(8) 0.048(9) 0.011(6)

loop_
_geom_bond_atom_site_label_1
_geom_bond_atom_site_label_2
_geom_bond_distance
_geom_bond_site_symmetry_2
_geom_bond_publ_flag
O5 C22 1.259(14) . ?
O5 Zn2 1.928(7) 2 ?
O4 C1 1.243(14) . ?
O4 Zn1 1.925(7) 2_655 ?
Zn1 O1 1.926(7) . ?
Zn1 O4 1.925(7) 3_664 ?
Zn1 O2 1.934(8) . ?
Zn1 O3 1.941(7) 3_664 ?
Zn2 O7 1.923(7) . ?
Zn2 O5 1.928(7) 3_554 ?
Zn2 O8 1.935(7) . ?
Zn2 O6 1.938(7) 2 ?
C1 O1 1.265(14) . ?
C1 C2 1.528(14) . ?
C23 O6 1.246(14) . ?
C23 O8 1.269(14) . ?
C23 C24 1.506(14) . ?
C8 O2 1.243(14) . ?
C8 O3 1.252(13) . ?
C8 C9 1.524(15) . ?
C22 O7 1.277(13) . ?
C22 C19 1.510(14) . ?
O3 Zn1 1.941(7) 2_655 ?
O6 Zn2 1.938(7) 3_554 ?
C9 C10 1.375(15) . ?
C9 C13 1.380(15) . ?
C24 C25 1.384(15) . ?
C24 C29 1.401(15) . ?
C2 C7 1.374(15) . ?
C2 C3 1.371(14) . ?
C19 C20 1.393(15) . ?
C19 C18 1.396(15) . ?
C14 C12 1.407(15) . ?
C14 C13 1.410(15) . ?
C3 C4 1.394(15) . ?
C18 C17 1.385(15) . ?
F4 C34 1.350(15) . ?
C25 C26 1.393(15) . ?
C29 C28 1.407(15) . ?
C7 C6 1.396(15) . ?
F1 C33 1.296(19) . ?
C20 C21 1.369(15) . ?
F3 C33 1.360(14) . ?
C27 C26 1.392(15) . ?
C27 C28 1.394(16) . ?
C27 C30 1.553(15) . ?
C17 C16 1.396(17) . ?
C4 C5 1.411(16) . ?
F10 C32 1.341(19) . ?
C16 C21 1.380(16) . ?
C16 C15 1.570(15) . ?
C6 C5 1.397(16) . ?
F5 C34 1.320(18) . ?
C30 C5 1.535(15) 3_556 ?
C30 C32 1.55(2) . ?
C30 C31 1.58(2) . ?
C15 C33 1.55(2) . ?
C15 C34 1.57(2) . ?
C15 C12 1.575(15) . ?
F9 C31 1.328(14) . ?
F11 C32 1.331(15) . ?
C10 C11 1.358(15) . ?
F8 C31 1.327(19) . ?
C11 C12 1.396(16) . ?
F6 C34 1.344(14) . ?
C31 F7 1.353(14) . ?
F2 C33 1.349(14) . ?
C32 F12 1.357(14) . ?
C5 C30 1.535(15) 2_553 ?
C100 C101 1.4868 . ?
C100 C101 1.6636 2_665 ?
C101 C100 1.6636 3_564 ?
